data_4317339
loop_
_publ_author_name
'Md Hosnay Mobarok'
'Okemona Oke'
'Michael J. Ferguson'
'Robert McDonald'
'Martin Cowie'

_publ_section_title
;
 Multiple Silicon-Hydrogen Bond Activations at Adjacent Rhodium and
 Iridium Centers
;
_journal_name_full 'Inorganic Chemistry'
_journal_page_first 11556
_journal_page_last 11572
_journal_paper_doi 10.1021/ic1017196
_journal_volume 49
_journal_year 2010
_chemical_formula_moiety 'C58 H52 Ir O2 P4 Rh Si, C6 H6'
_chemical_formula_sum 'C64 H58 Ir O2 P4 Rh Si'
_chemical_formula_weight 1306.18
_chemical_name_systematic
; 
 ? 
;
_space_group_IT_number 19
_symmetry_cell_setting orthorhombic
_symmetry_space_group_name_Hall 'P 2ac 2ab'
_symmetry_space_group_name_H-M 'P 21 21 21'
_atom_sites_solution_hydrogens geom
_atom_sites_solution_primary direct
_atom_sites_solution_secondary difmap
_audit_creation_method SHELXL-97
_cell_angle_alpha 90.00
_cell_angle_beta 90.00
_cell_angle_gamma 90.00
_cell_formula_units_Z 4
_cell_length_a 12.6419(8)
_cell_length_b 18.0672(11)
_cell_length_c 24.7646(16)
_cell_measurement_reflns_used 9116
_cell_measurement_temperature 173(2)
_cell_measurement_theta_max 26.40
_cell_measurement_theta_min 2.30
_cell_volume 5656.3(6)
_computing_cell_refinement 'Bruker SAINT'
_computing_data_collection 'Bruker APEX2'
_computing_data_reduction 'Bruker SAINT'
_computing_molecular_graphics 'Bruker SHELXTL'
_computing_publication_material 'Bruker SHELXTL'
_computing_structure_refinement 'SHELXL-97 (Sheldrick, 2008)'
_computing_structure_solution 'SIR-97 (Altomare et al, 1999)'
_diffrn_ambient_temperature 173(2)
_diffrn_measured_fraction_theta_full 0.998
_diffrn_measured_fraction_theta_max 0.998
_diffrn_measurement_device_type 'Bruker APEX-II CCD'
_diffrn_measurement_method '\w scans'
_diffrn_radiation_monochromator graphite
_diffrn_radiation_source 'fine-focus sealed tube'
_diffrn_radiation_type MoK\a
_diffrn_radiation_wavelength 0.71073
_diffrn_reflns_av_R_equivalents 0.0293
_diffrn_reflns_av_sigmaI/netI 0.0284
_diffrn_reflns_limit_h_max 15
_diffrn_reflns_limit_h_min -15
_diffrn_reflns_limit_k_max 22
_diffrn_reflns_limit_k_min -22
_diffrn_reflns_limit_l_max 31
_diffrn_reflns_limit_l_min -30
_diffrn_reflns_number 45409
_diffrn_reflns_theta_full 26.45
_diffrn_reflns_theta_max 26.45
_diffrn_reflns_theta_min 1.40
_exptl_absorpt_coefficient_mu 2.820
_exptl_absorpt_correction_T_max 0.5828
_exptl_absorpt_correction_T_min 0.3916
_exptl_absorpt_correction_type multi-scan
_exptl_absorpt_process_details 'SADABS (Sheldrick, 2008)'
_exptl_crystal_colour yellow
_exptl_crystal_density_diffrn 1.534
_exptl_crystal_density_method 'not measured'
_exptl_crystal_description prism
_exptl_crystal_F_000 2616
_exptl_crystal_size_max 0.38
_exptl_crystal_size_mid 0.35
_exptl_crystal_size_min 0.19
_refine_diff_density_max 0.596
_refine_diff_density_min -0.389
_refine_diff_density_rms 0.059
_refine_ls_abs_structure_details 'Flack H D (1983), Acta Cryst. A39, 876-881. 5216 Friedel pairs'
_refine_ls_abs_structure_Flack 0.007(4)
_refine_ls_extinction_method none
_refine_ls_goodness_of_fit_ref 1.095
_refine_ls_hydrogen_treatment constr
_refine_ls_matrix_type full
_refine_ls_number_parameters 674
_refine_ls_number_reflns 11626
_refine_ls_number_restraints 0
_refine_ls_restrained_S_all 1.095
_refine_ls_R_factor_all 0.0215
_refine_ls_R_factor_gt 0.0202
_refine_ls_shift/su_max 0.002
_refine_ls_shift/su_mean 0.000
_refine_ls_structure_factor_coef Fsqd
_refine_ls_weighting_details 'calc w=1/[\s^2^(Fo^2^)+(0.0134P)^2^+2.5827P] where P=(Fo^2^+2Fc^2^)/3'
_refine_ls_weighting_scheme calc
_refine_ls_wR_factor_gt 0.0459
_refine_ls_wR_factor_ref 0.0463
_reflns_number_gt 11232
_reflns_number_total 11626
_reflns_threshold_expression I>2\s(I)
_cod_data_source_file ic1017196_si_002_2.cif
_cod_data_source_block compound4
_cod_depositor_comments
;
The following automatic conversions were performed:

'_symmetry_cell_setting' value 'Orthorhombic' changed to
'orthorhombic' according to the built-in table from CIF Core
dictionary named 'cif_core.dic' version 2.4.1 from 2010-06-29.

Automatic conversion script
Id: cif_fix_values 1646 2011-03-28 12:23:43Z adriana 
;
_cod_database_code 4317339

loop_
_symmetry_equiv_pos_as_xyz
'x, y, z'
'-x+1/2, -y, z+1/2'
'-x, y+1/2, -z+1/2'
'x+1/2, -y+1/2, -z'

loop_
_atom_site_label
_atom_site_type_symbol
_atom_site_fract_x
_atom_site_fract_y
_atom_site_fract_z
_atom_site_U_iso_or_equiv
_atom_site_adp_type
_atom_site_occupancy
_atom_site_symmetry_multiplicity
_atom_site_calc_flag
_atom_site_refinement_flags
_atom_site_disorder_assembly
_atom_site_disorder_group
IrA Ir 0.302955(10) 0.310373(8) 0.271458(6) 0.02207(4) Uani 0.60 1 d P A 1
H1A H 0.3559 0.2550 0.3109 0.026 Uiso 0.80 1 d PR A 1
RhA Rh 0.230320(13) 0.387866(9) 0.364468(6) 0.02388(4) Uani 0.60 1 d P A 1
H2A H 0.2595 0.3201 0.3998 0.029 Uiso 0.80 1 d PR A 1
IrB Ir 0.230320(13) 0.387866(9) 0.364468(6) 0.02388(4) Uani 0.40 1 d P A 2
H1B H 0.1158 0.3659 0.3488 0.029 Uiso 0.20 1 d PR A 2
RhB Rh 0.302955(10) 0.310373(8) 0.271458(6) 0.02207(4) Uani 0.40 1 d P A 2
H2B H 0.1931 0.2724 0.2681 0.026 Uiso 0.20 1 d PR A 2
P1 P 0.22294(6) 0.39412(4) 0.21183(3) 0.02376(15) Uani 1 1 d . . .
P2 P 0.18632(6) 0.48991(4) 0.31116(3) 0.02399(16) Uani 1 1 d . . .
P3 P 0.46936(6) 0.36788(4) 0.27658(3) 0.02552(16) Uani 1 1 d . . .
P4 P 0.40419(6) 0.42124(5) 0.38819(3) 0.02717(17) Uani 1 1 d . . .
Si1A Si 0.14776(8) 0.28945(6) 0.32180(4) 0.0247(2) Uani 0.80 1 d P A 1
H1C H 0.0599 0.3105 0.2949 0.030 Uiso 0.80 1 calc PR A 1
Si1B Si 0.2670(3) 0.2564(2) 0.35352(16) 0.0260(9) Uiso 0.20 1 d P A 2
H1D H 0.3574 0.2378 0.3791 0.031 Uiso 0.20 1 calc PR A 2
O1 O 0.0816(3) 0.42167(18) 0.45672(12) 0.0675(9) Uani 1 1 d . A .
O2 O 0.3529(3) 0.17779(16) 0.20241(13) 0.0696(9) Uani 1 1 d . A .
C1 C 0.1402(3) 0.4100(2) 0.42205(14) 0.0408(9) Uani 1 1 d . . .
C2 C 0.3316(3) 0.22926(19) 0.22743(15) 0.0387(8) Uani 1 1 d . . .
C3A C 0.1258(4) 0.2027(2) 0.36319(17) 0.0294(9) Uani 0.80 1 d P A 1
C4A C 0.0226(4) 0.1794(3) 0.3742(2) 0.0564(14) Uani 0.80 1 d P A 1
H4A H -0.0347 0.2048 0.3577 0.068 Uiso 0.80 1 calc PR A 1
C5A C 0.0010(5) 0.1204(4) 0.4082(3) 0.0669(18) Uani 0.80 1 d P A 1
H5A H -0.0699 0.1067 0.4159 0.080 Uiso 0.80 1 calc PR A 1
C6A C 0.0829(6) 0.0828(3) 0.4302(4) 0.060(3) Uani 0.80 1 d P A 1
H6A H 0.0689 0.0395 0.4507 0.072 Uiso 0.80 1 calc PR A 1
C7A C 0.1860(5) 0.1055(3) 0.4235(3) 0.0606(16) Uani 0.80 1 d P A 1
H7A H 0.2420 0.0817 0.4423 0.073 Uiso 0.80 1 calc PR A 1
C8A C 0.2063(4) 0.1641(3) 0.3888(2) 0.0455(12) Uani 0.80 1 d P A 1
H8A H 0.2776 0.1781 0.3823 0.055 Uiso 0.80 1 calc PR A 1
C3B C 0.1623(12) 0.1833(10) 0.3643(8) 0.046(8) Uiso 0.20 1 d PG A 2
C4B C 0.0668(15) 0.1878(10) 0.3367(7) 0.064(6) Uiso 0.20 1 d PG A 2
H4B H 0.0577 0.2236 0.3090 0.076 Uiso 0.20 1 calc PR A 2
C5B C -0.0155(11) 0.1400(11) 0.3497(7) 0.091(9) Uiso 0.20 1 d PG A 2
H5B H -0.0808 0.1431 0.3309 0.110 Uiso 0.20 1 calc PR A 2
C6B C -0.0022(14) 0.0876(10) 0.3902(8) 0.061(7) Uiso 0.20 1 d PG A 2
H6B H -0.0585 0.0549 0.3991 0.073 Uiso 0.20 1 calc PR A 2
C7B C 0.0933(17) 0.0830(11) 0.4178(8) 0.09(2) Uiso 0.20 1 d PG A 2
H7B H 0.1024 0.0472 0.4455 0.109 Uiso 0.20 1 calc PR A 2
C8B C 0.1756(13) 0.1309(13) 0.4048(8) 0.049(7) Uiso 0.20 1 d PG A 2
H8B H 0.2409 0.1277 0.4236 0.059 Uiso 0.20 1 calc PR A 2
C10 C 0.2299(3) 0.48725(15) 0.24009(11) 0.0277(6) Uani 1 1 d . A .
H10A H 0.1848 0.5208 0.2184 0.033 Uiso 1 1 calc R . .
H10B H 0.3037 0.5054 0.2377 0.033 Uiso 1 1 calc R . .
C11 C 0.2817(2) 0.40687(17) 0.14398(11) 0.0286(7) Uani 1 1 d . A .
C12 C 0.2963(3) 0.34474(19) 0.11238(13) 0.0360(7) Uani 1 1 d . . .
H12 H 0.2759 0.2976 0.1258 0.043 Uiso 1 1 calc R A .
C13 C 0.3400(3) 0.3504(2) 0.06174(14) 0.0431(9) Uani 1 1 d . A .
H13 H 0.3500 0.3072 0.0405 0.052 Uiso 1 1 calc R . .
C14 C 0.3695(3) 0.4190(2) 0.04148(14) 0.0449(9) Uani 1 1 d . . .
H14 H 0.4004 0.4229 0.0066 0.054 Uiso 1 1 calc R A .
C15 C 0.3536(3) 0.4812(2) 0.07236(14) 0.0465(9) Uani 1 1 d . A .
H15 H 0.3728 0.5284 0.0587 0.056 Uiso 1 1 calc R . .
C16 C 0.3094(3) 0.47509(19) 0.12344(13) 0.0367(8) Uani 1 1 d . . .
H16 H 0.2982 0.5184 0.1445 0.044 Uiso 1 1 calc R A .
C20 C 0.4824(2) 0.44076(18) 0.32747(13) 0.0278(7) Uani 1 1 d . A .
H20A H 0.4589 0.4884 0.3118 0.033 Uiso 1 1 calc R . .
H20B H 0.5578 0.4458 0.3376 0.033 Uiso 1 1 calc R . .
C21 C 0.0844(2) 0.3798(2) 0.19203(12) 0.0294(7) Uani 1 1 d . A .
C22 C 0.0479(3) 0.3066(2) 0.18600(15) 0.0425(8) Uani 1 1 d . . .
H22 H 0.0936 0.2663 0.1938 0.051 Uiso 1 1 calc R A .
C23 C -0.0544(3) 0.2935(2) 0.16866(18) 0.0543(11) Uani 1 1 d . A .
H23 H -0.0783 0.2441 0.1635 0.065 Uiso 1 1 calc R . .
C24 C -0.1221(3) 0.3521(3) 0.15882(18) 0.0553(11) Uani 1 1 d . . .
H24 H -0.1935 0.3430 0.1488 0.066 Uiso 1 1 calc R A .
C25 C -0.0861(3) 0.4237(3) 0.16351(17) 0.0551(11) Uani 1 1 d . A .
H25 H -0.1322 0.4639 0.1558 0.066 Uiso 1 1 calc R . .
C26 C 0.0172(3) 0.4374(2) 0.17945(16) 0.0458(10) Uani 1 1 d . . .
H26 H 0.0419 0.4870 0.1817 0.055 Uiso 1 1 calc R A .
C31 C 0.0453(3) 0.51301(19) 0.30423(13) 0.0322(7) Uani 1 1 d . A .
C32 C -0.0316(3) 0.4643(2) 0.32096(16) 0.0392(8) Uani 1 1 d . . .
H32 H -0.0119 0.4193 0.3381 0.047 Uiso 1 1 calc R A .
C33 C -0.1374(3) 0.4805(2) 0.3130(2) 0.0576(12) Uani 1 1 d . A .
H33 H -0.1901 0.4463 0.3242 0.069 Uiso 1 1 calc R . .
C34 C -0.1665(3) 0.5461(3) 0.2889(2) 0.0700(15) Uani 1 1 d . . .
H34 H -0.2393 0.5570 0.2838 0.084 Uiso 1 1 calc R A .
C35 C -0.0920(4) 0.5955(2) 0.2723(2) 0.0663(13) Uani 1 1 d . A .
H35 H -0.1128 0.6405 0.2556 0.080 Uiso 1 1 calc R . .
C36 C 0.0149(3) 0.5798(2) 0.27987(15) 0.0451(9) Uani 1 1 d . . .
H36 H 0.0671 0.6142 0.2685 0.054 Uiso 1 1 calc R A .
C41 C 0.2393(3) 0.57839(16) 0.33465(11) 0.0270(6) Uani 1 1 d . A .
C42 C 0.2116(3) 0.60042(17) 0.38668(12) 0.0328(7) Uani 1 1 d . . .
H42 H 0.1649 0.5706 0.4074 0.039 Uiso 1 1 calc R A .
C43 C 0.2511(3) 0.66491(18) 0.40855(13) 0.0371(8) Uani 1 1 d . A .
H43 H 0.2313 0.6792 0.4441 0.045 Uiso 1 1 calc R . .
C44 C 0.3190(3) 0.70868(18) 0.37918(14) 0.0447(9) Uani 1 1 d . . .
H44 H 0.3462 0.7531 0.3943 0.054 Uiso 1 1 calc R A .
C45 C 0.3475(4) 0.6878(2) 0.32763(15) 0.0539(11) Uani 1 1 d . A .
H45 H 0.3942 0.7180 0.3072 0.065 Uiso 1 1 calc R . .
C46 C 0.3083(3) 0.62309(18) 0.30569(13) 0.0426(9) Uani 1 1 d . . .
H46 H 0.3289 0.6089 0.2703 0.051 Uiso 1 1 calc R A .
C51 C 0.5249(2) 0.41600(19) 0.21784(13) 0.0322(7) Uani 1 1 d . A .
C52 C 0.5585(3) 0.4892(2) 0.21774(16) 0.0491(10) Uani 1 1 d . . .
H52 H 0.5523 0.5180 0.2496 0.059 Uiso 1 1 calc R A .
C53 C 0.6013(4) 0.5206(3) 0.17125(18) 0.0645(13) Uani 1 1 d . A .
H53 H 0.6236 0.5708 0.1715 0.077 Uiso 1 1 calc R . .
C54 C 0.6115(4) 0.4790(3) 0.12485(17) 0.0641(13) Uani 1 1 d . . .
H54 H 0.6427 0.5001 0.0935 0.077 Uiso 1 1 calc R A .
C55 C 0.5759(3) 0.4066(2) 0.12412(15) 0.0459(10) Uani 1 1 d . A .
H55 H 0.5813 0.3782 0.0920 0.055 Uiso 1 1 calc R . .
C56 C 0.5331(3) 0.3760(2) 0.16960(14) 0.0353(8) Uani 1 1 d . . .
H56 H 0.5083 0.3264 0.1685 0.042 Uiso 1 1 calc R A .
C61 C 0.5799(2) 0.3052(2) 0.29376(13) 0.0331(7) Uani 1 1 d . A .
C62 C 0.6845(3) 0.3250(2) 0.28208(17) 0.0502(10) Uani 1 1 d . . .
H62 H 0.6996 0.3704 0.2643 0.060 Uiso 1 1 calc R A .
C63 C 0.7664(3) 0.2772(3) 0.2968(2) 0.0701(14) Uani 1 1 d . A .
H63 H 0.8376 0.2900 0.2888 0.084 Uiso 1 1 calc R . .
C64 C 0.7445(4) 0.2121(3) 0.3226(2) 0.0703(14) Uani 1 1 d . . .
H64 H 0.8010 0.1801 0.3325 0.084 Uiso 1 1 calc R A .
C65 C 0.6422(3) 0.1919(3) 0.33466(19) 0.0572(11) Uani 1 1 d . A .
H65 H 0.6276 0.1470 0.3532 0.069 Uiso 1 1 calc R . .
C66 C 0.5610(3) 0.2388(2) 0.31905(15) 0.0396(8) Uani 1 1 d . . .
H66 H 0.4900 0.2246 0.3261 0.048 Uiso 1 1 calc R A .
C71 C 0.4870(3) 0.3536(2) 0.42427(14) 0.0383(8) Uani 1 1 d . A .
C72 C 0.5970(3) 0.3622(3) 0.42640(17) 0.0540(11) Uani 1 1 d . . .
H72 H 0.6292 0.4032 0.4089 0.065 Uiso 1 1 calc R A .
C73 C 0.6589(4) 0.3117(3) 0.45356(19) 0.0703(14) Uani 1 1 d . A .
H73 H 0.7336 0.3177 0.4543 0.084 Uiso 1 1 calc R . .
C74 C 0.6135(5) 0.2533(3) 0.4793(2) 0.0809(17) Uani 1 1 d . . .
H74 H 0.6566 0.2189 0.4982 0.097 Uiso 1 1 calc R A .
C75 C 0.5075(5) 0.2437(3) 0.4783(2) 0.0875(19) Uani 1 1 d . A .
H75 H 0.4762 0.2027 0.4963 0.105 Uiso 1 1 calc R . .
C76 C 0.4440(4) 0.2947(3) 0.45061(18) 0.0586(12) Uani 1 1 d . . .
H76 H 0.3695 0.2881 0.4502 0.070 Uiso 1 1 calc R A .
C81 C 0.4308(3) 0.5030(2) 0.43012(13) 0.0326(7) Uani 1 1 d . A .
C82 C 0.4971(3) 0.5601(2) 0.41545(18) 0.0477(10) Uani 1 1 d . . .
H82 H 0.5287 0.5604 0.3806 0.057 Uiso 1 1 calc R A .
C83 C 0.5181(3) 0.6176(3) 0.4517(2) 0.0593(12) Uani 1 1 d . A .
H83 H 0.5635 0.6571 0.4414 0.071 Uiso 1 1 calc R . .
C84 C 0.4733(3) 0.6171(3) 0.50182(19) 0.0629(13) Uani 1 1 d . . .
H84 H 0.4892 0.6556 0.5267 0.075 Uiso 1 1 calc R A .
C85 C 0.4056(3) 0.5614(3) 0.51656(16) 0.0520(11) Uani 1 1 d . A .
H85 H 0.3740 0.5618 0.5514 0.062 Uiso 1 1 calc R . .
C86 C 0.3835(3) 0.5055(2) 0.48136(13) 0.0391(8) Uani 1 1 d . . .
H86 H 0.3354 0.4676 0.4917 0.047 Uiso 1 1 calc R A .
C1S C 0.9081(5) 0.5968(4) 0.4307(3) 0.100(2) Uani 1 1 d . . .
H1S H 0.9560 0.5785 0.4043 0.120 Uiso 1 1 calc R . .
C2S C 0.9079(4) 0.6705(3) 0.4434(2) 0.0757(15) Uani 1 1 d . . .
H2S H 0.9549 0.7033 0.4254 0.091 Uiso 1 1 calc R . .
C3S C 0.8422(4) 0.6964(3) 0.4809(2) 0.0660(12) Uani 1 1 d . . .
H3S H 0.8440 0.7473 0.4902 0.079 Uiso 1 1 calc R . .
C4S C 0.7729(4) 0.6508(3) 0.50561(19) 0.0679(13) Uani 1 1 d . . .
H4S H 0.7254 0.6699 0.5319 0.081 Uiso 1 1 calc R . .
C5S C 0.7709(5) 0.5776(3) 0.4931(2) 0.0844(17) Uani 1 1 d . . .
H5S H 0.7213 0.5458 0.5103 0.101 Uiso 1 1 calc R . .
C6S C 0.8397(5) 0.5493(3) 0.4558(3) 0.098(2) Uani 1 1 d . . .
H6S H 0.8400 0.4980 0.4475 0.117 Uiso 1 1 calc R . .

loop_
_atom_site_aniso_label
_atom_site_aniso_U_11
_atom_site_aniso_U_22
_atom_site_aniso_U_33
_atom_site_aniso_U_23
_atom_site_aniso_U_13
_atom_site_aniso_U_12
IrA 0.02284(6) 0.02040(7) 0.02298(7) 0.00272(6) -0.00082(6) -0.00109(6)
RhA 0.02632(8) 0.02300(8) 0.02231(8) 0.00418(7) -0.00095(6) -0.00130(7)
IrB 0.02632(8) 0.02300(8) 0.02231(8) 0.00418(7) -0.00095(6) -0.00130(7)
RhB 0.02284(6) 0.02040(7) 0.02298(7) 0.00272(6) -0.00082(6) -0.00109(6)
P1 0.0298(4) 0.0215(4) 0.0201(3) -0.0004(3) -0.0033(3) -0.0006(3)
P2 0.0311(4) 0.0195(4) 0.0214(4) -0.0003(3) -0.0025(3) -0.0007(3)
P3 0.0248(4) 0.0274(4) 0.0243(4) -0.0020(3) 0.0003(3) -0.0011(3)
P4 0.0285(4) 0.0298(4) 0.0232(4) -0.0027(3) -0.0042(3) 0.0017(3)
Si1A 0.0253(5) 0.0229(5) 0.0259(5) 0.0004(4) 0.0014(4) -0.0033(4)
O1 0.087(2) 0.068(2) 0.0476(18) -0.0117(16) 0.0329(17) -0.0135(18)
O2 0.089(2) 0.0407(17) 0.079(2) -0.0289(16) 0.0260(17) -0.0135(16)
C1 0.056(2) 0.038(2) 0.0284(18) -0.0028(15) 0.0082(16) -0.0119(17)
C2 0.047(2) 0.0335(18) 0.0357(18) -0.0042(16) 0.0061(16) -0.0127(15)
C3A 0.041(3) 0.022(2) 0.026(2) -0.0039(17) 0.011(2) -0.012(2)
C4A 0.045(3) 0.068(4) 0.056(3) 0.018(3) -0.010(2) -0.017(3)
C5A 0.067(4) 0.070(5) 0.064(4) 0.013(4) 0.013(3) -0.037(4)
C6A 0.078(6) 0.026(3) 0.077(4) 0.016(3) 0.035(4) -0.006(3)
C7A 0.074(4) 0.037(3) 0.070(4) 0.017(3) 0.027(3) 0.016(3)
C8A 0.046(3) 0.033(2) 0.057(3) 0.013(2) 0.022(3) 0.012(2)
C10 0.0439(17) 0.0184(14) 0.0208(15) 0.0000(11) -0.0038(13) -0.0024(13)
C11 0.0321(16) 0.0332(17) 0.0205(14) 0.0002(12) -0.0032(12) -0.0011(13)
C12 0.0438(19) 0.0338(17) 0.0303(17) -0.0029(14) -0.0025(15) 0.0003(16)
C13 0.053(2) 0.050(2) 0.0257(18) -0.0067(16) -0.0026(15) 0.0058(18)
C14 0.054(2) 0.059(3) 0.0214(17) 0.0032(17) -0.0009(16) 0.000(2)
C15 0.066(3) 0.044(2) 0.0289(19) 0.0081(17) -0.0012(17) -0.010(2)
C16 0.0483(19) 0.0337(18) 0.0282(17) 0.0023(13) -0.0004(15) -0.0048(16)
C20 0.0223(14) 0.0308(18) 0.0303(17) -0.0032(14) 0.0013(12) -0.0053(13)
C21 0.0290(15) 0.0389(19) 0.0203(15) -0.0008(14) -0.0048(12) 0.0030(15)
C22 0.0364(18) 0.037(2) 0.054(2) 0.0120(19) -0.0107(16) -0.0049(17)
C23 0.044(2) 0.055(3) 0.064(3) 0.009(2) -0.0164(19) -0.0169(19)
C24 0.033(2) 0.074(3) 0.059(3) 0.006(2) -0.0120(18) -0.006(2)
C25 0.046(2) 0.064(3) 0.055(3) -0.010(2) -0.021(2) 0.021(2)
C26 0.048(2) 0.040(2) 0.049(2) -0.0120(18) -0.0227(18) 0.0088(18)
C31 0.0345(17) 0.0314(18) 0.0307(17) -0.0097(14) -0.0095(13) 0.0077(15)
C32 0.0341(18) 0.0302(19) 0.053(2) -0.0114(17) -0.0080(16) 0.0033(15)
C33 0.034(2) 0.048(3) 0.091(3) -0.026(2) -0.006(2) 0.0053(18)
C34 0.045(2) 0.053(3) 0.113(4) -0.031(3) -0.035(2) 0.020(2)
C35 0.070(3) 0.044(2) 0.085(3) -0.012(2) -0.037(3) 0.027(2)
C36 0.057(2) 0.0351(19) 0.043(2) -0.0039(17) -0.0171(18) 0.0121(17)
C41 0.0387(17) 0.0192(14) 0.0231(15) 0.0015(12) -0.0057(13) -0.0006(13)
C42 0.0405(19) 0.0295(17) 0.0284(16) -0.0051(13) 0.0024(14) -0.0056(15)
C43 0.050(2) 0.0329(18) 0.0282(17) -0.0076(14) -0.0001(15) 0.0007(15)
C44 0.067(3) 0.0238(17) 0.043(2) -0.0078(14) -0.0066(18) -0.0128(17)
C45 0.090(3) 0.034(2) 0.037(2) 0.0012(18) 0.0114(19) -0.026(2)
C46 0.072(2) 0.0296(18) 0.0260(16) -0.0035(13) 0.0075(17) -0.0135(19)
C51 0.0262(15) 0.0378(18) 0.0326(18) 0.0023(15) 0.0046(13) -0.0047(13)
C52 0.055(2) 0.056(2) 0.037(2) -0.0019(18) 0.0067(17) -0.025(2)
C53 0.076(3) 0.060(3) 0.058(3) 0.008(2) 0.012(2) -0.040(3)
C54 0.068(3) 0.086(4) 0.038(2) 0.007(2) 0.013(2) -0.023(3)
C55 0.0392(19) 0.063(3) 0.035(2) 0.0022(18) 0.0065(15) 0.0063(18)
C56 0.0314(17) 0.040(2) 0.0344(18) 0.0012(16) 0.0048(14) 0.0073(15)
C61 0.0256(15) 0.0385(19) 0.0352(17) -0.0119(16) -0.0040(12) 0.0060(15)
C62 0.0317(18) 0.054(2) 0.065(3) -0.011(2) -0.0045(18) -0.0023(17)
C63 0.0263(18) 0.076(3) 0.108(4) -0.014(3) -0.008(2) 0.004(2)
C64 0.045(3) 0.058(3) 0.108(4) -0.008(3) -0.024(3) 0.016(2)
C65 0.051(2) 0.042(2) 0.079(3) -0.002(2) -0.016(2) 0.016(2)
C66 0.0366(19) 0.037(2) 0.045(2) -0.0029(17) -0.0026(16) 0.0079(16)
C71 0.044(2) 0.040(2) 0.0314(19) -0.0050(16) -0.0137(15) 0.0120(16)
C72 0.043(2) 0.071(3) 0.048(2) 0.002(2) -0.0128(18) 0.008(2)
C73 0.053(3) 0.090(4) 0.067(3) -0.010(3) -0.030(2) 0.020(3)
C74 0.089(4) 0.075(4) 0.079(4) 0.010(3) -0.037(3) 0.035(3)
C75 0.085(4) 0.070(4) 0.107(5) 0.047(3) -0.030(3) 0.008(3)
C76 0.051(2) 0.058(3) 0.067(3) 0.016(2) -0.012(2) 0.007(2)
C81 0.0297(16) 0.0368(19) 0.0312(18) -0.0095(15) -0.0113(13) 0.0057(14)
C82 0.044(2) 0.045(2) 0.054(2) -0.015(2) -0.0052(18) -0.0004(18)
C83 0.050(2) 0.050(3) 0.077(3) -0.025(2) -0.013(2) -0.009(2)
C84 0.053(2) 0.065(3) 0.070(3) -0.043(3) -0.025(2) 0.019(2)
C85 0.055(2) 0.064(3) 0.037(2) -0.016(2) -0.0153(18) 0.025(2)
C86 0.043(2) 0.046(2) 0.0285(18) -0.0071(16) -0.0059(15) 0.0146(17)
C1S 0.074(4) 0.129(6) 0.098(5) -0.063(4) 0.004(3) 0.009(4)
C2S 0.078(3) 0.088(4) 0.062(3) -0.004(3) 0.010(3) -0.001(3)
C3S 0.065(3) 0.060(3) 0.073(3) -0.005(3) -0.003(2) 0.002(3)
C4S 0.055(3) 0.089(4) 0.059(3) 0.000(3) -0.005(2) 0.002(3)
C5S 0.073(3) 0.081(4) 0.099(4) 0.036(3) -0.026(3) -0.020(3)
C6S 0.079(4) 0.065(4) 0.149(6) -0.027(4) -0.027(4) 0.015(3)

loop_
_atom_type_symbol
_atom_type_description
_atom_type_scat_dispersion_real
_atom_type_scat_dispersion_imag
_atom_type_scat_source
C C 0.0033 0.0016 'International Tables Vol C Tables 4.2.6.8 and 6.1.1.4'
H H 0.0000 0.0000 'International Tables Vol C Tables 4.2.6.8 and 6.1.1.4'
O O 0.0106 0.0060 'International Tables Vol C Tables 4.2.6.8 and 6.1.1.4'
Si Si 0.0817 0.0704 'International Tables Vol C Tables 4.2.6.8 and 6.1.1.4'
P P 0.1023 0.0942 'International Tables Vol C Tables 4.2.6.8 and 6.1.1.4'
Rh Rh -1.1178 0.9187 'International Tables Vol C Tables 4.2.6.8 and 6.1.1.4'
Ir Ir -1.4442 7.9887 'International Tables Vol C Tables 4.2.6.8 and 6.1.1.4'

loop_
_geom_angle_atom_site_label_1
_geom_angle_atom_site_label_2
_geom_angle_atom_site_label_3
_geom_angle
_geom_angle_site_symmetry_1
_geom_angle_site_symmetry_3
_geom_angle_publ_flag
C2 IrA P1 102.89(12) . . ?
C2 IrA P3 101.86(10) . . ?
P1 IrA P3 97.75(3) . . ?
C2 IrA Si1A 110.22(10) . . ?
P1 IrA Si1A 94.45(3) . . ?
P3 IrA Si1A 142.02(3) . . ?
C2 IrA RhA 157.40(11) . . ?
P1 IrA RhA 93.039(19) . . ?
P3 IrA RhA 91.58(2) . . ?
Si1A IrA RhA 51.84(3) . . ?
C2 IrA Si1B 102.84(15) . . ?
Si1B IrA P1 138.17(11) . . ?
Si1B IrA P3 108.48(11) . . ?
Si1B IrA RhA 55.24(10) . . ?
C1 RhA Si1B 114.19(15) . . ?
P2 RhA Si1B 138.81(10) . . ?
P4 RhA Si1B 95.74(10) . . ?
Si1B RhA IrA 50.88(10) . . ?
C3B Si1B IrA 124.0(7) . . ?
C3B Si1B RhA 122.3(6) . . ?
IrA Si1B RhA 73.89(12) . . ?
C4B C3B Si1B 119.9(12) . . ?
C8B C3B Si1B 119.6(12) . . ?
C1 RhA Si1A 103.74(11) . . ?
C1 RhA P2 96.73(12) . . ?
Si1A RhA P2 103.94(3) . . ?
C1 RhA P4 108.92(12) . . ?
Si1A RhA P4 136.98(3) . . ?
P2 RhA P4 99.28(3) . . ?
C1 RhA IrA 156.79(11) . . ?
Si1A RhA IrA 53.06(3) . . ?
P2 RhA IrA 90.44(2) . . ?
P4 RhA IrA 91.53(2) . . ?
C10 P1 C21 106.18(16) . . ?
C10 P1 C11 102.36(13) . . ?
C21 P1 C11 99.07(13) . . ?
C10 P1 IrA 109.44(10) . . ?
C21 P1 IrA 119.24(11) . . ?
C11 P1 IrA 118.62(10) . . ?
C41 P2 C31 100.75(15) . . ?
C41 P2 C10 102.52(13) . . ?
C31 P2 C10 101.92(15) . . ?
C41 P2 RhA 115.04(10) . . ?
C31 P2 RhA 117.58(12) . . ?
C10 P2 RhA 116.59(10) . . ?
C20 P3 C51 99.83(15) . . ?
C20 P3 C61 102.38(15) . . ?
C51 P3 C61 100.56(15) . . ?
C20 P3 IrA 115.83(10) . . ?
C51 P3 IrA 120.64(11) . . ?
C61 P3 IrA 114.75(12) . . ?
C20 P4 C81 102.14(16) . . ?
C20 P4 C71 102.67(16) . . ?
C81 P4 C71 98.94(15) . . ?
C20 P4 RhA 110.36(10) . . ?
C81 P4 RhA 121.21(11) . . ?
C71 P4 RhA 118.82(13) . . ?
C3A Si1A RhA 117.03(13) . . ?
C3A Si1A IrA 122.82(18) . . ?
RhA Si1A IrA 75.11(3) . . ?
O1 C1 RhA 177.2(3) . . ?
O2 C2 IrA 176.3(4) . . ?
C8A C3A C4A 116.3(4) . . ?
C8A C3A Si1A 123.8(4) . . ?
C4A C3A Si1A 119.5(4) . . ?
C5A C4A C3A 122.3(5) . . ?
C6A C5A C4A 118.7(6) . . ?
C5A C6A C7A 121.7(6) . . ?
C6A C7A C8A 118.5(6) . . ?
C7A C8A C3A 122.1(5) . . ?
C4B C3B C8B 120.0 . . ?
C4B C3B Si1B 119.9(12) . . ?
C8B C3B Si1B 119.6(12) . . ?
C5B C4B C3B 120.0 . . ?
C6B C5B C4B 120.0 . . ?
C5B C6B C7B 120.0 . . ?
C8B C7B C6B 120.0 . . ?
C7B C8B C3B 120.0 . . ?
P1 C10 P2 112.06(15) . . ?
C16 C11 C12 118.9(3) . . ?
C16 C11 P1 123.2(2) . . ?
C12 C11 P1 117.8(2) . . ?
C13 C12 C11 120.7(3) . . ?
C12 C13 C14 120.3(4) . . ?
C15 C14 C13 119.3(3) . . ?
C14 C15 C16 120.1(4) . . ?
C11 C16 C15 120.6(3) . . ?
P3 C20 P4 112.21(16) . . ?
C26 C21 C22 118.9(3) . . ?
C26 C21 P1 122.7(3) . . ?
C22 C21 P1 118.2(3) . . ?
C23 C22 C21 120.0(4) . . ?
C22 C23 C24 120.1(4) . . ?
C25 C24 C23 120.0(4) . . ?
C24 C25 C26 120.3(4) . . ?
C21 C26 C25 120.6(4) . . ?
C32 C31 C36 119.1(3) . . ?
C32 C31 P2 120.8(3) . . ?
C36 C31 P2 120.1(3) . . ?
C31 C32 C33 120.4(4) . . ?
C34 C33 C32 120.1(4) . . ?
C35 C34 C33 120.7(4) . . ?
C34 C35 C36 119.8(4) . . ?
C35 C36 C31 119.9(4) . . ?
C46 C41 C42 118.0(3) . . ?
C46 C41 P2 125.1(2) . . ?
C42 C41 P2 116.9(2) . . ?
C43 C42 C41 120.9(3) . . ?
C44 C43 C42 120.3(3) . . ?
C43 C44 C45 119.7(3) . . ?
C44 C45 C46 120.1(3) . . ?
C45 C46 C41 121.0(3) . . ?
C52 C51 C56 117.8(3) . . ?
C52 C51 P3 124.7(3) . . ?
C56 C51 P3 117.4(3) . . ?
C51 C52 C53 120.5(4) . . ?
C54 C53 C52 120.2(4) . . ?
C53 C54 C55 119.7(4) . . ?
C56 C55 C54 120.0(4) . . ?
C55 C56 C51 121.6(4) . . ?
C66 C61 C62 118.8(3) . . ?
C66 C61 P3 120.5(3) . . ?
C62 C61 P3 120.7(3) . . ?
C63 C62 C61 119.3(4) . . ?
C64 C63 C62 120.2(4) . . ?
C63 C64 C65 121.3(4) . . ?
C64 C65 C66 118.3(4) . . ?
C61 C66 C65 122.1(4) . . ?
C76 C71 C72 117.7(4) . . ?
C76 C71 P4 121.7(3) . . ?
C72 C71 P4 120.6(3) . . ?
C73 C72 C71 120.7(5) . . ?
C74 C73 C72 120.1(5) . . ?
C75 C74 C73 120.6(5) . . ?
C74 C75 C76 119.5(5) . . ?
C71 C76 C75 121.4(4) . . ?
C82 C81 C86 118.3(3) . . ?
C82 C81 P4 124.4(3) . . ?
C86 C81 P4 117.3(3) . . ?
C81 C82 C83 120.2(4) . . ?
C84 C83 C82 120.0(4) . . ?
C83 C84 C85 120.4(4) . . ?
C86 C85 C84 120.1(4) . . ?
C85 C86 C81 120.9(4) . . ?
C6S C1S C2S 120.3(6) . . ?
C3S C2S C1S 120.2(6) . . ?
C2S C3S C4S 120.5(5) . . ?
C3S C4S C5S 120.2(5) . . ?
C4S C5S C6S 120.3(6) . . ?
C1S C6S C5S 118.4(6) . . ?

loop_
_geom_bond_atom_site_label_1
_geom_bond_atom_site_label_2
_geom_bond_distance
_geom_bond_site_symmetry_2
_geom_bond_publ_flag
IrA C2 1.862(4) . ?
IrA P1 2.3437(7) . ?
IrA P3 2.3497(8) . ?
IrA Si1A 2.3551(10) . ?
IrA Si1B 2.299(4) . ?
IrA RhA 2.8476(3) . ?
RhA C1 1.869(4) . ?
RhA Si1A 2.3168(11) . ?
RhA Si1B 2.435(4) . ?
RhA P2 2.3348(8) . ?
RhA P4 2.3538(8) . ?
P1 C10 1.824(3) . ?
P1 C21 1.838(3) . ?
P1 C11 1.851(3) . ?
P2 C41 1.828(3) . ?
P2 C31 1.838(3) . ?
P2 C10 1.845(3) . ?
P3 C20 1.830(3) . ?
P3 C51 1.834(3) . ?
P3 C61 1.848(3) . ?
P4 C20 1.834(3) . ?
P4 C81 1.837(3) . ?
P4 C71 1.841(3) . ?
Si1A C3A 1.893(4) . ?
Si1B C3B 1.889(15) . ?
O1 C1 1.153(4) . ?
O2 C2 1.150(4) . ?
C3A C8A 1.388(7) . ?
C3A C4A 1.397(7) . ?
C4A C5A 1.385(8) . ?
C5A C6A 1.353(9) . ?
C6A C7A 1.377(9) . ?
C7A C8A 1.387(7) . ?
C3B C4B 1.3900 . ?
C3B C8B 1.3900 . ?
C4B C5B 1.3900 . ?
C5B C6B 1.3900 . ?
C6B C7B 1.3900 . ?
C7B C8B 1.3900 . ?
C11 C16 1.379(4) . ?
C11 C12 1.381(4) . ?
C12 C13 1.374(5) . ?
C13 C14 1.388(5) . ?
C14 C15 1.374(6) . ?
C15 C16 1.387(5) . ?
C21 C26 1.380(5) . ?
C21 C22 1.408(5) . ?
C22 C23 1.384(5) . ?
C23 C24 1.384(6) . ?
C24 C25 1.376(6) . ?
C25 C26 1.386(5) . ?
C31 C32 1.376(5) . ?
C31 C36 1.402(5) . ?
C32 C33 1.383(5) . ?
C33 C34 1.377(6) . ?
C34 C35 1.360(7) . ?
C35 C36 1.394(6) . ?
C41 C46 1.388(5) . ?
C41 C42 1.393(4) . ?
C42 C43 1.378(4) . ?
C43 C44 1.375(5) . ?
C44 C45 1.379(5) . ?
C45 C46 1.381(5) . ?
C51 C52 1.389(5) . ?
C51 C56 1.400(5) . ?
C52 C53 1.393(5) . ?
C53 C54 1.378(6) . ?
C54 C55 1.384(6) . ?
C55 C56 1.366(5) . ?
C61 C66 1.374(5) . ?
C61 C62 1.400(5) . ?
C62 C63 1.396(6) . ?
C63 C64 1.368(6) . ?
C64 C65 1.376(6) . ?
C65 C66 1.386(5) . ?
C71 C76 1.360(6) . ?
C71 C72 1.400(5) . ?
C72 C73 1.378(6) . ?
C73 C74 1.361(8) . ?
C74 C75 1.351(8) . ?
C75 C76 1.401(6) . ?
C81 C82 1.379(5) . ?
C81 C86 1.404(5) . ?
C82 C83 1.398(5) . ?
C83 C84 1.365(6) . ?
C84 C85 1.371(7) . ?
C85 C86 1.364(5) . ?
C1S C6S 1.367(9) . ?
C1S C2S 1.368(8) . ?
C2S C3S 1.330(7) . ?
C3S C4S 1.349(7) . ?
C4S C5S 1.360(7) . ?
C5S C6S 1.367(8) . ?

loop_
_geom_torsion_atom_site_label_1
_geom_torsion_atom_site_label_2
_geom_torsion_atom_site_label_3
_geom_torsion_atom_site_label_4
_geom_torsion
_geom_torsion_site_symmetry_1
_geom_torsion_site_symmetry_2
_geom_torsion_site_symmetry_3
_geom_torsion_site_symmetry_4
_geom_torsion_publ_flag
Si1B IrA RhA C1 -56.2(3) . . . . ?
Si1B IrA RhA P2 -164.55(13) . . . . ?
Si1B IrA RhA P4 96.15(13) . . . . ?
C2 IrA RhA Si1B 15.5(3) . . . . ?
P1 IrA RhA Si1B 150.63(13) . . . . ?
P3 IrA RhA Si1B -111.51(13) . . . . ?
Si1B IrA P1 C10 72.75(19) . . . . ?
Si1B IrA P1 C21 -49.7(2) . . . . ?
Si1B IrA P1 C11 -170.43(19) . . . . ?
Si1B IrA P1 P2 47.83(16) . . . . ?
Si1B RhA P2 C41 -146.93(19) . . . . ?
Si1B RhA P2 C31 94.62(19) . . . . ?
Si1B RhA P2 C10 -26.8(2) . . . . ?
Si1B RhA P2 P1 -7.63(16) . . . . ?
Si1B IrA P3 C20 -60.23(17) . . . . ?
Si1B IrA P3 C51 179.30(17) . . . . ?
Si1B IrA P3 C61 58.80(16) . . . . ?
Si1B IrA P3 P4 -41.84(11) . . . . ?
Si1B RhA P4 C20 87.48(15) . . . . ?
Si1B RhA P4 C81 -153.37(17) . . . . ?
Si1B RhA P4 C71 -30.64(17) . . . . ?
Si1B RhA P4 P3 62.65(10) . . . . ?
C2 IrA Si1B C3B -55.6(7) . . . . ?
P1 IrA Si1B C3B 71.1(7) . . . . ?
P3 IrA Si1B C3B -163.0(7) . . . . ?
Si1A IrA Si1B C3B 50.2(7) . . . . ?
RhA IrA Si1B C3B 118.4(7) . . . . ?
C2 IrA Si1B RhA -173.97(12) . . . . ?
P1 IrA Si1B RhA -47.25(18) . . . . ?
P3 IrA Si1B RhA 78.67(9) . . . . ?
C1 RhA Si1B C3B 38.5(8) . . . . ?
P2 RhA Si1B C3B -96.6(8) . . . . ?
P4 RhA Si1B C3B 152.3(8) . . . . ?
IrA RhA Si1B C3B -120.4(8) . . . . ?
C1 RhA Si1B IrA 158.97(14) . . . . ?
P2 RhA Si1B IrA 23.87(19) . . . . ?
P4 RhA Si1B IrA -87.30(8) . . . . ?
Si1B RhA C1 O1 -55(8) . . . . ?
Si1B IrA C2 O2 -49(5) . . . . ?
IrA Si1B C3B C4B -38.1(12) . . . . ?
RhA Si1B C3B C4B 53.7(12) . . . . ?
IrA Si1B C3B C8B 150.4(9) . . . . ?
RhA Si1B C3B C8B -117.8(10) . . . . ?
Si1B C3B C4B C5B -171.5(13) . . . . ?
Si1B C3B C8B C7B 171.5(13) . . . . ?
C2 IrA RhA C1 -40.7(4) . . . . ?
P1 IrA RhA C1 94.5(3) . . . . ?
P3 IrA RhA C1 -167.7(3) . . . . ?
Si1A IrA RhA C1 1.2(3) . . . . ?
C2 IrA RhA Si1A -41.9(3) . . . . ?
P1 IrA RhA Si1A 93.28(4) . . . . ?
P3 IrA RhA Si1A -168.87(4) . . . . ?
C2 IrA RhA P2 -149.1(3) . . . . ?
P1 IrA RhA P2 -13.92(3) . . . . ?
P3 IrA RhA P2 83.94(3) . . . . ?
Si1A IrA RhA P2 -107.19(4) . . . . ?
C2 IrA RhA P4 111.6(3) . . . . ?
P1 IrA RhA P4 -113.21(3) . . . . ?
P3 IrA RhA P4 -15.36(3) . . . . ?
Si1A IrA RhA P4 153.51(4) . . . . ?
C2 IrA P1 C10 -160.55(15) . . . . ?
P3 IrA P1 C10 -56.43(12) . . . . ?
Si1A IrA P1 C10 87.53(12) . . . . ?
RhA IrA P1 C10 35.59(11) . . . . ?
C2 IrA P1 C21 77.02(16) . . . . ?
P3 IrA P1 C21 -178.86(12) . . . . ?
Si1A IrA P1 C21 -34.90(12) . . . . ?
RhA IrA P1 C21 -86.84(12) . . . . ?
C2 IrA P1 C11 -43.73(15) . . . . ?
P3 IrA P1 C11 60.39(11) . . . . ?
Si1A IrA P1 C11 -155.65(11) . . . . ?
RhA IrA P1 C11 152.41(11) . . . . ?
C1 RhA P2 C41 73.48(16) . . . . ?
Si1A RhA P2 C41 179.48(12) . . . . ?
P4 RhA P2 C41 -37.02(12) . . . . ?
IrA RhA P2 C41 -128.64(12) . . . . ?
C1 RhA P2 C31 -44.96(16) . . . . ?
Si1A RhA P2 C31 61.04(12) . . . . ?
P4 RhA P2 C31 -155.46(12) . . . . ?
IrA RhA P2 C31 112.92(11) . . . . ?
C1 RhA P2 C10 -166.43(16) . . . . ?
Si1A RhA P2 C10 -60.43(12) . . . . ?
P4 RhA P2 C10 83.07(12) . . . . ?
IrA RhA P2 C10 -8.55(12) . . . . ?
C2 IrA P3 C20 -168.27(17) . . . . ?
P1 IrA P3 C20 86.74(12) . . . . ?
Si1A IrA P3 C20 -20.82(14) . . . . ?
RhA IrA P3 C20 -6.54(12) . . . . ?
C2 IrA P3 C51 71.26(18) . . . . ?
P1 IrA P3 C51 -33.73(13) . . . . ?
Si1A IrA P3 C51 -141.29(13) . . . . ?
RhA IrA P3 C51 -127.01(13) . . . . ?
C2 IrA P3 C61 -49.23(17) . . . . ?
P1 IrA P3 C61 -154.23(11) . . . . ?
Si1A IrA P3 C61 98.21(12) . . . . ?
RhA IrA P3 C61 112.49(11) . . . . ?
C1 RhA P4 C20 -154.51(17) . . . . ?
Si1A RhA P4 C20 68.16(13) . . . . ?
P2 RhA P4 C20 -54.04(12) . . . . ?
IrA RhA P4 C20 36.66(12) . . . . ?
C1 RhA P4 C81 -35.36(19) . . . . ?
Si1A RhA P4 C81 -172.70(14) . . . . ?
P2 RhA P4 C81 65.10(14) . . . . ?
IrA RhA P4 C81 155.80(14) . . . . ?
C1 RhA P4 C71 87.38(18) . . . . ?
Si1A RhA P4 C71 -49.96(15) . . . . ?
P2 RhA P4 C71 -172.16(13) . . . . ?
IrA RhA P4 C71 -81.46(13) . . . . ?
C1 RhA Si1A C3A -59.9(2) . . . . ?
P2 RhA Si1A C3A -160.6(2) . . . . ?
P4 RhA Si1A C3A 78.8(2) . . . . ?
IrA RhA Si1A C3A 119.6(2) . . . . ?
C1 RhA Si1A IrA -179.51(12) . . . . ?
P2 RhA Si1A IrA 79.83(3) . . . . ?
P4 RhA Si1A IrA -40.81(5) . . . . ?
C2 IrA Si1A C3A 51.3(2) . . . . ?
P1 IrA Si1A C3A 156.80(16) . . . . ?
P3 IrA Si1A C3A -94.56(16) . . . . ?
RhA IrA Si1A C3A -112.84(16) . . . . ?
C2 IrA Si1A RhA 164.14(13) . . . . ?
P1 IrA Si1A RhA -90.37(3) . . . . ?
P3 IrA Si1A RhA 18.27(6) . . . . ?
Si1A RhA C1 O1 -9(8) . . . . ?
P2 RhA C1 O1 97(8) . . . . ?
P4 RhA C1 O1 -160(8) . . . . ?
IrA RhA C1 O1 -10(8) . . . . ?
P1 IrA C2 O2 165(5) . . . . ?
P3 IrA C2 O2 64(5) . . . . ?
Si1A IrA C2 O2 -96(5) . . . . ?
RhA IrA C2 O2 -62(5) . . . . ?
RhA Si1A C3A C8A -56.8(4) . . . . ?
IrA Si1A C3A C8A 32.4(4) . . . . ?
RhA Si1A C3A C4A 116.0(4) . . . . ?
IrA Si1A C3A C4A -154.8(3) . . . . ?
C8A C3A C4A C5A -0.7(8) . . . . ?
Si1A C3A C4A C5A -174.0(5) . . . . ?
C3A C4A C5A C6A -2.1(11) . . . . ?
C4A C5A C6A C7A 5.9(13) . . . . ?
C5A C6A C7A C8A -6.8(12) . . . . ?
C6A C7A C8A C3A 3.8(9) . . . . ?
C4A C3A C8A C7A -0.2(7) . . . . ?
Si1A C3A C8A C7A 172.8(4) . . . . ?
C8B C3B C4B C5B 0.0 . . . . ?
Si1B C3B C4B C5B -171.5(13) . . . . ?
C3B C4B C5B C6B 0.0 . . . . ?
C4B C5B C6B C7B 0.0 . . . . ?
C5B C6B C7B C8B 0.0 . . . . ?
C6B C7B C8B C3B 0.0 . . . . ?
C4B C3B C8B C7B 0.0 . . . . ?
Si1B C3B C8B C7B 171.5(13) . . . . ?
C21 P1 C10 P2 81.53(19) . . . . ?
C11 P1 C10 P2 -175.08(16) . . . . ?
IrA P1 C10 P2 -48.40(19) . . . . ?
C41 P2 C10 P1 162.88(17) . . . . ?
C31 P2 C10 P1 -93.1(2) . . . . ?
RhA P2 C10 P1 36.3(2) . . . . ?
C10 P1 C11 C16 -6.0(3) . . . . ?
C21 P1 C11 C16 102.9(3) . . . . ?
IrA P1 C11 C16 -126.6(3) . . . . ?
C10 P1 C11 C12 175.2(3) . . . . ?
C21 P1 C11 C12 -75.9(3) . . . . ?
IrA P1 C11 C12 54.7(3) . . . . ?
C16 C11 C12 C13 1.5(5) . . . . ?
P1 C11 C12 C13 -179.7(3) . . . . ?
C11 C12 C13 C14 -0.4(6) . . . . ?
C12 C13 C14 C15 -0.7(6) . . . . ?
C13 C14 C15 C16 0.7(6) . . . . ?
C12 C11 C16 C15 -1.5(5) . . . . ?
P1 C11 C16 C15 179.7(3) . . . . ?
C14 C15 C16 C11 0.4(6) . . . . ?
C51 P3 C20 P4 165.53(17) . . . . ?
C61 P3 C20 P4 -91.27(19) . . . . ?
IrA P3 C20 P4 34.4(2) . . . . ?
C81 P4 C20 P3 -178.99(17) . . . . ?
C71 P4 C20 P3 78.8(2) . . . . ?
RhA P4 C20 P3 -48.82(19) . . . . ?
C10 P1 C21 C26 25.3(3) . . . . ?
C11 P1 C21 C26 -80.5(3) . . . . ?
IrA P1 C21 C26 149.3(3) . . . . ?
C10 P1 C21 C22 -159.1(3) . . . . ?
C11 P1 C21 C22 95.1(3) . . . . ?
IrA P1 C21 C22 -35.1(3) . . . . ?
C26 C21 C22 C23 -1.2(6) . . . . ?
P1 C21 C22 C23 -176.9(3) . . . . ?
C21 C22 C23 C24 -2.0(6) . . . . ?
C22 C23 C24 C25 3.4(7) . . . . ?
C23 C24 C25 C26 -1.7(7) . . . . ?
C22 C21 C26 C25 2.9(6) . . . . ?
P1 C21 C26 C25 178.5(3) . . . . ?
C24 C25 C26 C21 -1.5(7) . . . . ?
C41 P2 C31 C32 -138.0(3) . . . . ?
C10 P2 C31 C32 116.6(3) . . . . ?
RhA P2 C31 C32 -12.2(3) . . . . ?
C41 P2 C31 C36 44.3(3) . . . . ?
C10 P2 C31 C36 -61.1(3) . . . . ?
RhA P2 C31 C36 170.2(2) . . . . ?
C36 C31 C32 C33 1.0(6) . . . . ?
P2 C31 C32 C33 -176.6(3) . . . . ?
C31 C32 C33 C34 -0.9(6) . . . . ?
C32 C33 C34 C35 0.4(7) . . . . ?
C33 C34 C35 C36 -0.2(7) . . . . ?
C34 C35 C36 C31 0.4(7) . . . . ?
C32 C31 C36 C35 -0.8(6) . . . . ?
P2 C31 C36 C35 176.9(3) . . . . ?
C31 P2 C41 C46 -113.6(3) . . . . ?
C10 P2 C41 C46 -8.7(3) . . . . ?
RhA P2 C41 C46 118.9(3) . . . . ?
C31 P2 C41 C42 69.5(3) . . . . ?
C10 P2 C41 C42 174.5(3) . . . . ?
RhA P2 C41 C42 -58.0(3) . . . . ?
C46 C41 C42 C43 0.4(5) . . . . ?
P2 C41 C42 C43 177.5(3) . . . . ?
C41 C42 C43 C44 -0.1(5) . . . . ?
C42 C43 C44 C45 0.1(6) . . . . ?
C43 C44 C45 C46 -0.3(6) . . . . ?
C44 C45 C46 C41 0.6(7) . . . . ?
C42 C41 C46 C45 -0.6(6) . . . . ?
P2 C41 C46 C45 -177.5(3) . . . . ?
C20 P3 C51 C52 -3.2(4) . . . . ?
C61 P3 C51 C52 -107.9(3) . . . . ?
IrA P3 C51 C52 124.9(3) . . . . ?
C20 P3 C51 C56 177.4(3) . . . . ?
C61 P3 C51 C56 72.7(3) . . . . ?
IrA P3 C51 C56 -54.6(3) . . . . ?
C56 C51 C52 C53 -1.6(6) . . . . ?
P3 C51 C52 C53 179.0(3) . . . . ?
C51 C52 C53 C54 -0.5(7) . . . . ?
C52 C53 C54 C55 2.0(8) . . . . ?
C53 C54 C55 C56 -1.4(7) . . . . ?
C54 C55 C56 C51 -0.7(6) . . . . ?
C52 C51 C56 C55 2.2(5) . . . . ?
P3 C51 C56 C55 -178.3(3) . . . . ?
C20 P3 C61 C66 105.2(3) . . . . ?
C51 P3 C61 C66 -152.2(3) . . . . ?
IrA P3 C61 C66 -21.1(3) . . . . ?
C20 P3 C61 C62 -73.7(3) . . . . ?
C51 P3 C61 C62 28.9(3) . . . . ?
IrA P3 C61 C62 160.0(3) . . . . ?
C66 C61 C62 C63 -0.5(6) . . . . ?
P3 C61 C62 C63 178.4(3) . . . . ?
C61 C62 C63 C64 -0.5(7) . . . . ?
C62 C63 C64 C65 0.2(8) . . . . ?
C63 C64 C65 C66 1.1(8) . . . . ?
C62 C61 C66 C65 1.8(6) . . . . ?
P3 C61 C66 C65 -177.1(3) . . . . ?
C64 C65 C66 C61 -2.1(7) . . . . ?
C20 P4 C71 C76 -140.8(3) . . . . ?
C81 P4 C71 C76 114.5(4) . . . . ?
RhA P4 C71 C76 -18.7(4) . . . . ?
C20 P4 C71 C72 40.6(3) . . . . ?
C81 P4 C71 C72 -64.1(3) . . . . ?
RhA P4 C71 C72 162.6(3) . . . . ?
C76 C71 C72 C73 1.1(6) . . . . ?
P4 C71 C72 C73 179.8(3) . . . . ?
C71 C72 C73 C74 -0.9(7) . . . . ?
C72 C73 C74 C75 0.5(9) . . . . ?
C73 C74 C75 C76 -0.2(10) . . . . ?
C72 C71 C76 C75 -0.9(7) . . . . ?
P4 C71 C76 C75 -179.5(4) . . . . ?
C74 C75 C76 C71 0.5(9) . . . . ?
C20 P4 C81 C82 -1.5(3) . . . . ?
C71 P4 C81 C82 103.6(3) . . . . ?
RhA P4 C81 C82 -124.7(3) . . . . ?
C20 P4 C81 C86 -178.8(3) . . . . ?
C71 P4 C81 C86 -73.7(3) . . . . ?
RhA P4 C81 C86 58.1(3) . . . . ?
C86 C81 C82 C83 1.6(5) . . . . ?
P4 C81 C82 C83 -175.6(3) . . . . ?
C81 C82 C83 C84 0.4(6) . . . . ?
C82 C83 C84 C85 -1.7(7) . . . . ?
C83 C84 C85 C86 0.9(6) . . . . ?
C84 C85 C86 C81 1.2(6) . . . . ?
C82 C81 C86 C85 -2.5(5) . . . . ?
P4 C81 C86 C85 175.0(3) . . . . ?
C6S C1S C2S C3S 1.0(10) . . . . ?
C1S C2S C3S C4S -1.9(8) . . . . ?
C2S C3S C4S C5S 1.1(8) . . . . ?
C3S C4S C5S C6S 0.8(8) . . . . ?
C2S C1S C6S C5S 0.8(10) . . . . ?
C4S C5S C6S C1S -1.7(9) . . . . ?
